data_1570513
loop_
_publ_author_name
'Wang, Wenbing'
'Nie, Nan'
'Xu, Menghe'
'Zou, Chen'

_publ_section_title
;
 Lewis acid modulation in phosphorus phenol nickel catalyzed ethylene
 polymerization and copolymerization
;
_journal_issue 43
_journal_name_full 'Polymer Chemistry'
_journal_page_first 4933
_journal_page_last 4939
_journal_paper_doi 10.1039/D3PY00925D
_journal_volume 14
_journal_year 2023
_chemical_formula_moiety 'C30 H35 N2 Ni O P'
_chemical_formula_sum 'C30 H35 N2 Ni O P'
_chemical_formula_weight 529.28
_space_group_crystal_system orthorhombic
_space_group_IT_number 19
_space_group_name_Hall 'P 2ac 2ab'
_space_group_name_H-M_alt 'P 21 21 21'
_atom_sites_solution_hydrogens geom
_atom_sites_solution_primary dual
_audit_creation_date 2023-03-15
_audit_creation_method
;
Olex2 1.5-alpha
(compiled 2023.03.06 svn.rbb2c1857 for OlexSys, GUI svn.r6748)
;
_audit_update_record
;
2023-04-20 deposited with the CCDC.	2023-10-17 downloaded from the CCDC.
;
_cell_angle_alpha 90
_cell_angle_beta 90
_cell_angle_gamma 90
_cell_formula_units_Z 4
_cell_length_a 8.6966(6)
_cell_length_b 15.9160(12)
_cell_length_c 19.1276(19)
_cell_measurement_reflns_used 1908
_cell_measurement_temperature 100
_cell_measurement_theta_max 25.874
_cell_measurement_theta_min 2.485
_cell_volume 2647.5(4)
_computing_cell_refinement 'SAINT V8.40A (Bruker, 2019)'
_computing_data_reduction 'SAINT V8.40A (Bruker, 2019)'
_computing_molecular_graphics 'Olex2 1.5-alpha (Dolomanov et al., 2009)'
_computing_publication_material 'Olex2 1.5-alpha (Dolomanov et al., 2009)'
_computing_structure_refinement 'SHELXL 2019/2 (Sheldrick, 2015)'
_computing_structure_solution 'SHELXT 2018/2 (Sheldrick, 2018)'
_diffrn_ambient_temperature 100
_diffrn_measured_fraction_theta_full 0.988
_diffrn_measured_fraction_theta_max 0.983
_diffrn_measurement_device_type 'D8 VENTURE'
_diffrn_measurement_method '\f and \w scans'
_diffrn_radiation_type MoK\a
_diffrn_radiation_wavelength 0.71073
_diffrn_reflns_av_R_equivalents 0.0826
_diffrn_reflns_av_unetI/netI 0.1291
_diffrn_reflns_Laue_measured_fraction_full 0.988
_diffrn_reflns_Laue_measured_fraction_max 0.983
_diffrn_reflns_limit_h_max 10
_diffrn_reflns_limit_h_min -10
_diffrn_reflns_limit_k_max 18
_diffrn_reflns_limit_k_min -19
_diffrn_reflns_limit_l_max 16
_diffrn_reflns_limit_l_min -23
_diffrn_reflns_number 11685
_diffrn_reflns_point_group_measured_fraction_full 0.965
_diffrn_reflns_point_group_measured_fraction_max 0.954
_diffrn_reflns_theta_full 25.242
_diffrn_reflns_theta_max 26.380
_diffrn_reflns_theta_min 2.485
_diffrn_source_current 1.4
_diffrn_source_power 0.07
_diffrn_source_voltage 50.0
_diffrn_standards_number 0
_exptl_absorpt_coefficient_mu 0.819
_exptl_absorpt_correction_T_max 0.7454
_exptl_absorpt_correction_T_min 0.6556
_exptl_absorpt_correction_type multi-scan
_exptl_absorpt_process_details
;
SADABS-2016/2 (Bruker,2016/2) was used for absorption correction.
wR2(int) was 0.1098 before and 0.0702 after correction.
The Ratio of minimum to maximum transmission is 0.8795.
The \l/2 correction factor is Not present.
;
_exptl_crystal_colour red
_exptl_crystal_colour_primary red
_exptl_crystal_density_diffrn 1.328
_exptl_crystal_description block
_exptl_crystal_F_000 1120
_exptl_crystal_size_max 0.19
_exptl_crystal_size_mid 0.08
_exptl_crystal_size_min 0.05
_refine_diff_density_max 0.429
_refine_diff_density_min -0.439
_refine_diff_density_rms 0.097
_refine_ls_abs_structure_details
;
 Flack x determined using 1085 quotients [(I+)-(I-)]/[(I+)+(I-)]
 (Parsons, Flack and Wagner, Acta Cryst. B69 (2013) 249-259).
;
_refine_ls_abs_structure_Flack 0.01(2)
_refine_ls_extinction_method none
_refine_ls_goodness_of_fit_ref 1.043
_refine_ls_hydrogen_treatment constr
_refine_ls_matrix_type full
_refine_ls_number_parameters 322
_refine_ls_number_reflns 5167
_refine_ls_number_restraints 0
_refine_ls_restrained_S_all 1.043
_refine_ls_R_factor_all 0.0973
_refine_ls_R_factor_gt 0.0572
_refine_ls_shift/su_max 0.000
_refine_ls_shift/su_mean 0.000
_refine_ls_structure_factor_coef Fsqd
_refine_ls_weighting_details 'w=1/[\s^2^(Fo^2^)+(0.0212P)^2^] where P=(Fo^2^+2Fc^2^)/3'
_refine_ls_weighting_scheme calc
_refine_ls_wR_factor_gt 0.0925
_refine_ls_wR_factor_ref 0.1121
_reflns_Friedel_coverage 0.714
_reflns_Friedel_fraction_full 0.934
_reflns_Friedel_fraction_max 0.917
_reflns_number_gt 3723
_reflns_number_total 5167
_reflns_threshold_expression 'I > 2\s(I)'
_cod_data_source_file d3py00925d2.cif
_cod_data_source_block 315154ni_0m
_cod_database_code 1570513
_shelx_shelxl_version_number 2019/2
_shelx_space_group_comment
;
The symmetry employed for this shelxl refinement is uniquely defined
by the following loop, which should always be used as a source of
symmetry information in preference to the above space-group names.
They are only intended as comments.
;
_shelx_estimated_absorpt_t_max 0.960
_shelx_estimated_absorpt_t_min 0.860
_olex2_refinement_description
;
1. Fixed Uiso
 At 1.2 times of:
  All C(H) groups
 At 1.5 times of:
  All C(H,H,H) groups
2.a Aromatic/amide H refined with riding coordinates:
 C16(H16), C17(H17), C18(H18), C7(H7), C14(H14), C4(H4), C26(H26), C11(H11),
 C13(H13), C10(H10), C27(H27), C6(H6), C5(H5), C12(H12), C25(H25), C28(H28),
 C29(H29)
2.b Idealised Me refined as rotating group:
 C30(H30A,H30B,H30C), C1(H1A,H1B,H1C), C2(H2A,H2B,H2C), C22(H22A,H22B,H22C),
 C24(H24A,H24B,H24C), C23(H23A,H23B,H23C)
;
_olex2_submission_special_instructions 'No special instructions were received'

loop_
_space_group_symop_operation_xyz
'x, y, z'
'-x+1/2, -y, z+1/2'
'-x, y+1/2, -z+1/2'
'x+1/2, -y+1/2, -z'

loop_
_atom_site_label
_atom_site_type_symbol
_atom_site_fract_x
_atom_site_fract_y
_atom_site_fract_z
_atom_site_U_iso_or_equiv
_atom_site_adp_type
_atom_site_occupancy
_atom_site_site_symmetry_order
_atom_site_calc_flag
_atom_site_refinement_flags_posn
_atom_site_refinement_flags_adp
_atom_site_refinement_flags_occupancy
_atom_site_disorder_assembly
_atom_site_disorder_group
Ni1 Ni 0.31813(9) 0.63965(5) 0.82509(5) 0.0156(2) Uani 1 1 d . . . . .
P1 P 0.43622(18) 0.75623(10) 0.82416(11) 0.0147(4) Uani 1 1 d . . . . .
O1 O 0.2763(5) 0.6584(3) 0.7278(2) 0.0182(12) Uani 1 1 d . . . . .
N1 N 0.1838(6) 0.5407(3) 0.8248(3) 0.0167(12) Uani 1 1 d . . . . .
N2 N 0.6587(6) 0.6555(3) 0.7534(3) 0.0188(14) Uani 1 1 d . . . . .
C16 C 0.4637(8) 0.8611(5) 0.7044(4) 0.0197(17) Uani 1 1 d . . . . .
H16 H 0.515158 0.901974 0.732053 0.024 Uiso 1 1 calc R U . . .
C3 C 0.7343(8) 0.7076(4) 0.8041(4) 0.0170(18) Uani 1 1 d . . . . .
C20 C 0.3307(7) 0.7264(4) 0.6963(4) 0.0148(15) Uani 1 1 d . . . . .
C15 C 0.4069(8) 0.7878(4) 0.7353(4) 0.0160(16) Uani 1 1 d . . . . .
C8 C 0.6427(7) 0.7629(4) 0.8415(3) 0.0151(16) Uani 1 1 d . . . . .
C17 C 0.4446(8) 0.8736(4) 0.6339(4) 0.0212(18) Uani 1 1 d . . . . .
H17 H 0.478912 0.924111 0.612512 0.025 Uiso 1 1 calc R U . . .
C18 C 0.3745(8) 0.8113(4) 0.5943(4) 0.0204(18) Uani 1 1 d . . . . .
H18 H 0.364386 0.820225 0.545369 0.024 Uiso 1 1 calc R U . . .
C7 C 0.7118(8) 0.8171(4) 0.8900(4) 0.0217(18) Uani 1 1 d . . . . .
H7 H 0.651043 0.856164 0.915439 0.026 Uiso 1 1 calc R U . . .
C14 C 0.2665(7) 0.9021(4) 0.8534(4) 0.0198(18) Uani 1 1 d . . . . .
H14 H 0.253953 0.906573 0.804216 0.024 Uiso 1 1 calc R U . . .
C4 C 0.8921(8) 0.7036(4) 0.8150(4) 0.0213(18) Uani 1 1 d . . . . .
H4 H 0.953524 0.665341 0.789050 0.026 Uiso 1 1 calc R U . . .
C26 C 0.0868(8) 0.4206(5) 0.7650(4) 0.0257(19) Uani 1 1 d . . . . .
H26 H 0.088293 0.385865 0.724560 0.031 Uiso 1 1 calc R U . . .
C11 C 0.2971(8) 0.8881(4) 0.9974(4) 0.0219(18) Uani 1 1 d . . . . .
H11 H 0.307750 0.883010 1.046631 0.026 Uiso 1 1 calc R U . . .
C13 C 0.1977(9) 0.9615(4) 0.8974(4) 0.0242(18) Uani 1 1 d . . . . .
H13 H 0.141327 1.007035 0.878062 0.029 Uiso 1 1 calc R U . . .
C10 C 0.3663(8) 0.8300(4) 0.9538(4) 0.0207(18) Uani 1 1 d . . . . .
H10 H 0.423757 0.785000 0.973371 0.025 Uiso 1 1 calc R U . . .
C30 C 0.3804(8) 0.6174(4) 0.9216(4) 0.0180(17) Uani 1 1 d . . . . .
H30A H 0.481646 0.642391 0.930163 0.027 Uiso 1 1 calc R U . . .
H30B H 0.385730 0.556587 0.929260 0.027 Uiso 1 1 calc R U . . .
H30C H 0.305041 0.642060 0.953671 0.027 Uiso 1 1 calc R U . . .
C27 C -0.0081(8) 0.4005(4) 0.8198(4) 0.0258(18) Uani 1 1 d . . . . .
H27 H -0.072779 0.352408 0.818195 0.031 Uiso 1 1 calc R U . . .
C19 C 0.3183(8) 0.7368(4) 0.6219(4) 0.0173(16) Uani 1 1 d . . . . .
C9 C 0.3527(7) 0.8367(4) 0.8810(4) 0.0159(16) Uani 1 1 d . . . . .
C6 C 0.8706(8) 0.8132(5) 0.9006(4) 0.0213(18) Uani 1 1 d . . . . .
H6 H 0.917976 0.849952 0.933299 0.026 Uiso 1 1 calc R U . . .
C5 C 0.9589(9) 0.7564(5) 0.8642(4) 0.0263(19) Uani 1 1 d . . . . .
H5 H 1.066332 0.753201 0.872727 0.032 Uiso 1 1 calc R U . . .
C12 C 0.2122(8) 0.9537(5) 0.9696(4) 0.0253(19) Uani 1 1 d . . . . .
H12 H 0.164085 0.993301 0.999627 0.030 Uiso 1 1 calc R U . . .
C25 C 0.1798(9) 0.4906(4) 0.7678(4) 0.0214(16) Uani 1 1 d . . . . .
H25 H 0.242665 0.504016 0.728737 0.026 Uiso 1 1 calc R U . . .
C28 C -0.0058(8) 0.4531(5) 0.8778(4) 0.028(2) Uani 1 1 d . . . . .
H28 H -0.070457 0.441806 0.916669 0.034 Uiso 1 1 calc R U . . .
C29 C 0.0907(8) 0.5217(4) 0.8786(4) 0.0227(18) Uani 1 1 d . . . . .
H29 H 0.091445 0.556902 0.918654 0.027 Uiso 1 1 calc R U . . .
C1 C 0.6707(10) 0.5668(4) 0.7695(4) 0.033(2) Uani 1 1 d . . . . .
H1A H 0.777393 0.548382 0.763393 0.050 Uiso 1 1 calc R U . . .
H1B H 0.603764 0.534709 0.738121 0.050 Uiso 1 1 calc R U . . .
H1C H 0.639051 0.557213 0.818071 0.050 Uiso 1 1 calc R U . . .
C2 C 0.7047(8) 0.6749(4) 0.6816(4) 0.0275(18) Uani 1 1 d . . . . .
H2A H 0.689678 0.734942 0.672648 0.041 Uiso 1 1 calc R U . . .
H2B H 0.641983 0.642107 0.648929 0.041 Uiso 1 1 calc R U . . .
H2C H 0.813437 0.660589 0.675135 0.041 Uiso 1 1 calc R U . . .
C22 C 0.0856(8) 0.6478(5) 0.5958(4) 0.0293(19) Uani 1 1 d . . . . .
H22A H 0.084149 0.625370 0.643510 0.044 Uiso 1 1 calc R U . . .
H22B H 0.043089 0.605851 0.563587 0.044 Uiso 1 1 calc R U . . .
H22C H 0.023344 0.699030 0.593720 0.044 Uiso 1 1 calc R U . . .
C24 C 0.2499(9) 0.6930(5) 0.4973(4) 0.029(2) Uani 1 1 d . . . . .
H24A H 0.182309 0.741598 0.490861 0.044 Uiso 1 1 calc R U . . .
H24B H 0.211505 0.645726 0.469420 0.044 Uiso 1 1 calc R U . . .
H24C H 0.354233 0.707364 0.482003 0.044 Uiso 1 1 calc R U . . .
C23 C 0.3513(8) 0.5878(5) 0.5805(4) 0.0279(19) Uani 1 1 d . . . . .
H23A H 0.455131 0.599237 0.562921 0.042 Uiso 1 1 calc R U . . .
H23B H 0.304343 0.542938 0.552660 0.042 Uiso 1 1 calc R U . . .
H23C H 0.357041 0.570359 0.629506 0.042 Uiso 1 1 calc R U . . .
C21 C 0.2527(8) 0.6682(5) 0.5746(4) 0.0223(18) Uani 1 1 d . . . . .

loop_
_atom_site_aniso_label
_atom_site_aniso_U_11
_atom_site_aniso_U_22
_atom_site_aniso_U_33
_atom_site_aniso_U_23
_atom_site_aniso_U_13
_atom_site_aniso_U_12
Ni1 0.0148(4) 0.0166(4) 0.0155(5) -0.0003(4) -0.0003(4) -0.0009(4)
P1 0.0136(8) 0.0156(9) 0.0150(11) -0.0005(9) 0.0008(9) 0.0001(7)
O1 0.020(3) 0.019(3) 0.016(3) 0.005(2) 0.000(2) -0.002(2)
N1 0.014(2) 0.018(3) 0.017(3) 0.000(3) -0.002(3) 0.000(3)
N2 0.017(3) 0.017(3) 0.022(4) -0.004(3) -0.004(3) 0.001(3)
C16 0.018(3) 0.015(4) 0.026(5) 0.002(4) 0.004(3) 0.002(4)
C3 0.013(3) 0.016(4) 0.021(5) 0.006(3) -0.001(3) 0.002(3)
C20 0.009(3) 0.015(3) 0.020(4) 0.004(3) 0.003(3) 0.002(3)
C15 0.018(4) 0.018(4) 0.012(4) 0.003(3) 0.002(3) 0.003(3)
C8 0.016(4) 0.018(4) 0.011(4) 0.004(3) -0.001(3) -0.001(3)
C17 0.022(4) 0.014(4) 0.027(5) 0.005(3) 0.008(3) -0.005(3)
C18 0.019(4) 0.027(4) 0.015(5) 0.005(3) 0.003(3) 0.003(3)
C7 0.025(4) 0.023(4) 0.017(5) -0.003(3) 0.002(3) -0.001(4)
C14 0.020(4) 0.018(4) 0.021(5) -0.001(3) 0.003(3) 0.003(3)
C4 0.022(3) 0.017(4) 0.025(5) 0.004(4) 0.002(4) 0.001(3)
C26 0.031(4) 0.025(4) 0.021(5) -0.007(4) -0.006(4) -0.006(4)
C11 0.024(4) 0.026(4) 0.016(4) -0.005(3) 0.004(3) -0.001(4)
C13 0.027(4) 0.017(4) 0.028(5) 0.005(3) 0.000(4) 0.006(4)
C10 0.019(4) 0.016(4) 0.027(5) -0.002(3) 0.003(3) -0.001(3)
C30 0.021(3) 0.018(4) 0.015(4) -0.004(3) 0.002(3) -0.008(3)
C27 0.029(4) 0.020(4) 0.028(5) 0.000(4) -0.004(4) -0.005(3)
C19 0.012(3) 0.022(4) 0.018(4) -0.002(3) 0.001(3) -0.001(4)
C9 0.015(4) 0.013(4) 0.019(5) -0.003(3) 0.001(3) -0.004(3)
C6 0.023(4) 0.028(4) 0.013(4) 0.002(3) -0.003(3) -0.013(3)
C5 0.019(4) 0.030(5) 0.029(5) 0.009(4) -0.006(4) -0.004(4)
C12 0.021(4) 0.024(4) 0.031(5) -0.005(4) 0.011(4) -0.002(3)
C25 0.024(4) 0.022(4) 0.018(4) -0.003(3) 0.004(4) 0.001(4)
C28 0.021(4) 0.032(5) 0.032(6) 0.010(4) 0.005(4) -0.008(4)
C29 0.025(4) 0.018(4) 0.026(5) 0.003(3) 0.001(4) -0.004(3)
C1 0.040(5) 0.014(4) 0.045(6) -0.008(4) 0.000(5) 0.002(4)
C2 0.025(4) 0.035(4) 0.022(5) -0.001(4) 0.003(4) 0.007(3)
C22 0.024(4) 0.042(5) 0.023(5) 0.000(4) -0.002(3) -0.007(4)
C24 0.028(4) 0.046(5) 0.015(5) 0.004(4) 0.001(4) -0.011(4)
C23 0.026(4) 0.033(5) 0.025(5) -0.010(4) -0.003(4) -0.006(4)
C21 0.022(4) 0.035(5) 0.010(4) -0.004(4) 0.004(3) -0.003(3)

loop_
_atom_type_symbol
_atom_type_description
_atom_type_scat_dispersion_real
_atom_type_scat_dispersion_imag
_atom_type_scat_source
C C 0.0033 0.0016 'International Tables Vol C Tables 4.2.6.8 and 6.1.1.4'
H H 0.0000 0.0000 'International Tables Vol C Tables 4.2.6.8 and 6.1.1.4'
N N 0.0061 0.0033 'International Tables Vol C Tables 4.2.6.8 and 6.1.1.4'
Ni Ni 0.3393 1.1124 'International Tables Vol C Tables 4.2.6.8 and 6.1.1.4'
O O 0.0106 0.0060 'International Tables Vol C Tables 4.2.6.8 and 6.1.1.4'
P P 0.1023 0.0942 'International Tables Vol C Tables 4.2.6.8 and 6.1.1.4'

loop_
_geom_angle_atom_site_label_1
_geom_angle_atom_site_label_2
_geom_angle_atom_site_label_3
_geom_angle
_geom_angle_site_symmetry_1
_geom_angle_site_symmetry_3
_geom_angle_publ_flag
O1 Ni1 P1 87.01(15) . . ?
O1 Ni1 N1 90.5(2) . . ?
O1 Ni1 C30 174.6(2) . . ?
N1 Ni1 P1 172.37(16) . . ?
C30 Ni1 P1 91.9(2) . . ?
C30 Ni1 N1 91.3(3) . . ?
C15 P1 Ni1 100.6(2) . . ?
C15 P1 C8 107.2(3) . . ?
C15 P1 C9 108.1(3) . . ?
C8 P1 Ni1 121.7(2) . . ?
C8 P1 C9 104.0(3) . . ?
C9 P1 Ni1 114.5(2) . . ?
C20 O1 Ni1 120.0(4) . . ?
C25 N1 Ni1 119.4(5) . . ?
C29 N1 Ni1 122.5(5) . . ?
C29 N1 C25 118.0(6) . . ?
C3 N2 C1 112.7(6) . . ?
C3 N2 C2 112.8(5) . . ?
C1 N2 C2 112.7(6) . . ?
C15 C16 H16 120.2 . . ?
C17 C16 H16 120.2 . . ?
C17 C16 C15 119.5(7) . . ?
C8 C3 N2 116.9(6) . . ?
C8 C3 C4 121.3(7) . . ?
C4 C3 N2 121.8(7) . . ?
O1 C20 C15 119.8(6) . . ?
O1 C20 C19 121.2(6) . . ?
C15 C20 C19 118.9(6) . . ?
C16 C15 P1 125.8(6) . . ?
C16 C15 C20 121.8(7) . . ?
C20 C15 P1 112.2(5) . . ?
C3 C8 P1 115.7(5) . . ?
C3 C8 C7 119.1(6) . . ?
C7 C8 P1 125.2(5) . . ?
C16 C17 H17 120.5 . . ?
C16 C17 C18 119.0(7) . . ?
C18 C17 H17 120.5 . . ?
C17 C18 H18 118.1 . . ?
C19 C18 C17 123.9(7) . . ?
C19 C18 H18 118.1 . . ?
C8 C7 H7 120.3 . . ?
C6 C7 C8 119.5(7) . . ?
C6 C7 H7 120.3 . . ?
C13 C14 H14 119.7 . . ?
C9 C14 H14 119.7 . . ?
C9 C14 C13 120.6(7) . . ?
C3 C4 H4 120.4 . . ?
C5 C4 C3 119.2(7) . . ?
C5 C4 H4 120.4 . . ?
C27 C26 H26 119.6 . . ?
C27 C26 C25 120.8(7) . . ?
C25 C26 H26 119.6 . . ?
C10 C11 H11 119.9 . . ?
C10 C11 C12 120.3(7) . . ?
C12 C11 H11 119.9 . . ?
C14 C13 H13 120.1 . . ?
C12 C13 C14 119.8(7) . . ?
C12 C13 H13 120.1 . . ?
C11 C10 H10 119.6 . . ?
C11 C10 C9 120.7(7) . . ?
C9 C10 H10 119.6 . . ?
Ni1 C30 H30A 109.5 . . ?
Ni1 C30 H30B 109.5 . . ?
Ni1 C30 H30C 109.5 . . ?
H30A C30 H30B 109.5 . . ?
H30A C30 H30C 109.5 . . ?
H30B C30 H30C 109.5 . . ?
C26 C27 H27 121.3 . . ?
C26 C27 C28 117.4(7) . . ?
C28 C27 H27 121.3 . . ?
C20 C19 C21 122.1(6) . . ?
C18 C19 C20 116.7(6) . . ?
C18 C19 C21 121.1(7) . . ?
C14 C9 P1 120.9(6) . . ?
C14 C9 C10 118.7(6) . . ?
C10 C9 P1 120.2(5) . . ?
C7 C6 H6 119.8 . . ?
C5 C6 C7 120.4(7) . . ?
C5 C6 H6 119.8 . . ?
C4 C5 H5 119.7 . . ?
C6 C5 C4 120.5(7) . . ?
C6 C5 H5 119.7 . . ?
C11 C12 C13 119.8(7) . . ?
C11 C12 H12 120.1 . . ?
C13 C12 H12 120.1 . . ?
N1 C25 C26 121.6(7) . . ?
N1 C25 H25 119.2 . . ?
C26 C25 H25 119.2 . . ?
C27 C28 H28 120.2 . . ?
C29 C28 C27 119.7(7) . . ?
C29 C28 H28 120.2 . . ?
N1 C29 C28 122.5(7) . . ?
N1 C29 H29 118.7 . . ?
C28 C29 H29 118.7 . . ?
N2 C1 H1A 109.5 . . ?
N2 C1 H1B 109.5 . . ?
N2 C1 H1C 109.5 . . ?
H1A C1 H1B 109.5 . . ?
H1A C1 H1C 109.5 . . ?
H1B C1 H1C 109.5 . . ?
N2 C2 H2A 109.5 . . ?
N2 C2 H2B 109.5 . . ?
N2 C2 H2C 109.5 . . ?
H2A C2 H2B 109.5 . . ?
H2A C2 H2C 109.5 . . ?
H2B C2 H2C 109.5 . . ?
H22A C22 H22B 109.5 . . ?
H22A C22 H22C 109.5 . . ?
H22B C22 H22C 109.5 . . ?
C21 C22 H22A 109.5 . . ?
C21 C22 H22B 109.5 . . ?
C21 C22 H22C 109.5 . . ?
H24A C24 H24B 109.5 . . ?
H24A C24 H24C 109.5 . . ?
H24B C24 H24C 109.5 . . ?
C21 C24 H24A 109.5 . . ?
C21 C24 H24B 109.5 . . ?
C21 C24 H24C 109.5 . . ?
H23A C23 H23B 109.5 . . ?
H23A C23 H23C 109.5 . . ?
H23B C23 H23C 109.5 . . ?
C21 C23 H23A 109.5 . . ?
C21 C23 H23B 109.5 . . ?
C21 C23 H23C 109.5 . . ?
C19 C21 C22 110.3(6) . . ?
C19 C21 C24 113.2(6) . . ?
C19 C21 C23 109.9(6) . . ?
C24 C21 C22 107.1(6) . . ?
C24 C21 C23 107.0(6) . . ?
C23 C21 C22 109.2(6) . . ?

loop_
_geom_bond_atom_site_label_1
_geom_bond_atom_site_label_2
_geom_bond_distance
_geom_bond_site_symmetry_2
_geom_bond_publ_flag
Ni1 P1 2.1209(18) . ?
Ni1 O1 1.920(5) . ?
Ni1 N1 1.961(5) . ?
Ni1 C30 1.956(7) . ?
P1 C15 1.791(7) . ?
P1 C8 1.829(6) . ?
P1 C9 1.830(7) . ?
O1 C20 1.326(7) . ?
N1 C25 1.351(8) . ?
N1 C29 1.343(9) . ?
N2 C3 1.436(9) . ?
N2 C1 1.449(8) . ?
N2 C2 1.463(9) . ?
C16 H16 0.9500 . ?
C16 C15 1.397(10) . ?
C16 C17 1.374(10) . ?
C3 C8 1.386(9) . ?
C3 C4 1.389(8) . ?
C20 C15 1.397(9) . ?
C20 C19 1.437(9) . ?
C8 C7 1.402(9) . ?
C17 H17 0.9500 . ?
C17 C18 1.389(10) . ?
C18 H18 0.9500 . ?
C18 C19 1.387(9) . ?
C7 H7 0.9500 . ?
C7 C6 1.398(10) . ?
C14 H14 0.9500 . ?
C14 C13 1.401(10) . ?
C14 C9 1.387(9) . ?
C4 H4 0.9500 . ?
C4 C5 1.388(10) . ?
C26 H26 0.9500 . ?
C26 C27 1.372(10) . ?
C26 C25 1.379(10) . ?
C11 H11 0.9500 . ?
C11 C10 1.384(9) . ?
C11 C12 1.385(10) . ?
C13 H13 0.9500 . ?
C13 C12 1.391(11) . ?
C10 H10 0.9500 . ?
C10 C9 1.401(10) . ?
C30 H30A 0.9800 . ?
C30 H30B 0.9800 . ?
C30 H30C 0.9800 . ?
C27 H27 0.9500 . ?
C27 C28 1.390(11) . ?
C19 C21 1.528(10) . ?
C6 H6 0.9500 . ?
C6 C5 1.376(10) . ?
C5 H5 0.9500 . ?
C12 H12 0.9500 . ?
C25 H25 0.9500 . ?
C28 H28 0.9500 . ?
C28 C29 1.377(10) . ?
C29 H29 0.9500 . ?
C1 H1A 0.9800 . ?
C1 H1B 0.9800 . ?
C1 H1C 0.9800 . ?
C2 H2A 0.9800 . ?
C2 H2B 0.9800 . ?
C2 H2C 0.9800 . ?
C22 H22A 0.9800 . ?
C22 H22B 0.9800 . ?
C22 H22C 0.9800 . ?
C22 C21 1.544(9) . ?
C24 H24A 0.9800 . ?
C24 H24B 0.9800 . ?
C24 H24C 0.9800 . ?
C24 C21 1.530(10) . ?
C23 H23A 0.9800 . ?
C23 H23B 0.9800 . ?
C23 H23C 0.9800 . ?
C23 C21 1.544(10) . ?

loop_
_geom_torsion_atom_site_label_1
_geom_torsion_atom_site_label_2
_geom_torsion_atom_site_label_3
_geom_torsion_atom_site_label_4
_geom_torsion
_geom_torsion_site_symmetry_1
_geom_torsion_site_symmetry_2
_geom_torsion_site_symmetry_3
_geom_torsion_site_symmetry_4
_geom_torsion_publ_flag
Ni1 P1 C15 C16 -178.7(6) . . . . ?
Ni1 P1 C15 C20 -4.3(5) . . . . ?
Ni1 P1 C8 C3 49.2(6) . . . . ?
Ni1 P1 C8 C7 -128.9(5) . . . . ?
Ni1 P1 C9 C14 -103.7(5) . . . . ?
Ni1 P1 C9 C10 72.0(5) . . . . ?
Ni1 O1 C20 C15 -5.5(8) . . . . ?
Ni1 O1 C20 C19 171.9(5) . . . . ?
Ni1 N1 C25 C26 -179.7(5) . . . . ?
Ni1 N1 C29 C28 178.7(5) . . . . ?
P1 C8 C7 C6 176.9(6) . . . . ?
O1 C20 C15 P1 6.4(8) . . . . ?
O1 C20 C15 C16 -178.9(6) . . . . ?
O1 C20 C19 C18 178.1(6) . . . . ?
O1 C20 C19 C21 -4.3(10) . . . . ?
N2 C3 C8 P1 3.8(8) . . . . ?
N2 C3 C8 C7 -178.0(6) . . . . ?
N2 C3 C4 C5 179.2(6) . . . . ?
C16 C17 C18 C19 1.5(11) . . . . ?
C3 C8 C7 C6 -1.2(10) . . . . ?
C3 C4 C5 C6 -1.4(11) . . . . ?
C20 C19 C21 C22 59.8(9) . . . . ?
C20 C19 C21 C24 179.8(7) . . . . ?
C20 C19 C21 C23 -60.6(9) . . . . ?
C15 P1 C8 C3 -65.5(6) . . . . ?
C15 P1 C8 C7 116.4(6) . . . . ?
C15 P1 C9 C14 7.6(6) . . . . ?
C15 P1 C9 C10 -176.7(5) . . . . ?
C15 C16 C17 C18 -2.6(10) . . . . ?
C15 C20 C19 C18 -4.5(10) . . . . ?
C15 C20 C19 C21 173.1(6) . . . . ?
C8 P1 C15 C16 -50.6(7) . . . . ?
C8 P1 C15 C20 123.8(5) . . . . ?
C8 P1 C9 C14 121.2(5) . . . . ?
C8 P1 C9 C10 -63.1(6) . . . . ?
C8 C3 C4 C5 -0.1(11) . . . . ?
C8 C7 C6 C5 -0.3(11) . . . . ?
C17 C16 C15 P1 173.9(6) . . . . ?
C17 C16 C15 C20 0.0(10) . . . . ?
C17 C18 C19 C20 2.0(10) . . . . ?
C17 C18 C19 C21 -175.6(7) . . . . ?
C18 C19 C21 C22 -122.6(7) . . . . ?
C18 C19 C21 C24 -2.7(10) . . . . ?
C18 C19 C21 C23 116.9(7) . . . . ?
C7 C6 C5 C4 1.7(11) . . . . ?
C14 C13 C12 C11 1.2(11) . . . . ?
C4 C3 C8 P1 -176.9(6) . . . . ?
C4 C3 C8 C7 1.4(11) . . . . ?
C26 C27 C28 C29 -0.7(11) . . . . ?
C11 C10 C9 P1 -176.7(5) . . . . ?
C11 C10 C9 C14 -1.0(10) . . . . ?
C13 C14 C9 P1 177.4(5) . . . . ?
C13 C14 C9 C10 1.7(10) . . . . ?
C10 C11 C12 C13 -0.5(11) . . . . ?
C27 C26 C25 N1 1.5(12) . . . . ?
C27 C28 C29 N1 0.4(12) . . . . ?
C19 C20 C15 P1 -171.0(5) . . . . ?
C19 C20 C15 C16 3.6(10) . . . . ?
C9 P1 C15 C16 60.9(7) . . . . ?
C9 P1 C15 C20 -124.7(5) . . . . ?
C9 P1 C8 C3 -179.8(5) . . . . ?
C9 P1 C8 C7 2.1(7) . . . . ?
C9 C14 C13 C12 -1.8(11) . . . . ?
C12 C11 C10 C9 0.4(10) . . . . ?
C25 N1 C29 C28 0.9(11) . . . . ?
C25 C26 C27 C28 -0.2(11) . . . . ?
C29 N1 C25 C26 -1.8(10) . . . . ?
C1 N2 C3 C8 -117.2(7) . . . . ?
C1 N2 C3 C4 63.5(9) . . . . ?
C2 N2 C3 C8 113.8(7) . . . . ?
C2 N2 C3 C4 -65.6(8) . . . . ?
